data_7201834
loop_
_publ_author_name
'Chen, Jihua'
'Subramanian, Sankar'
'Parkin, Sean R.'
'Siegler, Maxime'
'Gallup, Kaitlin'
'Haughn, Chelsea'
'Martin, David C.'
'Anthony, John E.'

_publ_section_title
;
 The influence of side chains on the structures and properties of
 functionalized pentacenes
;
_journal_issue 17
_journal_name_full 'Journal of Materials Chemistry'
_journal_page_first 1961
_journal_paper_doi 10.1039/b717082c
_journal_volume 18
_journal_year 2008
_chemical_formula_moiety 'C34 H30'
_chemical_formula_sum 'C34 H30'
_chemical_formula_weight 438.58
_chemical_name_systematic
;
?
;
_space_group_IT_number 14
_symmetry_cell_setting monoclinic
_symmetry_space_group_name_Hall '-P 2ybc'
_symmetry_space_group_name_H-M 'P 1 21/c 1'
_atom_sites_solution_hydrogens geom
_atom_sites_solution_primary direct
_atom_sites_solution_secondary difmap
_audit_creation_method SHELXL-97
_cell_angle_alpha 90.00
_cell_angle_beta 93.5526(8)
_cell_angle_gamma 90.00
_cell_formula_units_Z 4
_cell_length_a 19.8513(4)
_cell_length_b 5.30060(10)
_cell_length_c 22.6989(5)
_cell_measurement_reflns_used 4886
_cell_measurement_temperature 90.0(2)
_cell_measurement_theta_max 25.35
_cell_measurement_theta_min 1.00
_cell_volume 2383.87(8)
_computing_cell_refinement 'SCALEPACK (Otwinowski & Minor, 1997)'
_computing_data_collection 'COLLECT (Nonius, 1998)'
_computing_data_reduction 'DENZO-SMN (Otwinowski & Minor, 1997)'
_computing_molecular_graphics 'XP in Siemens SHELXTL (Sheldrick, 1994)'
_computing_publication_material
;
SHELX97-2 (Sheldrick, 1997) and local procedures
;
_computing_structure_refinement 'SHELXL-97 (Sheldrick, 1997)'
_computing_structure_solution 'SHELXS-97 (Sheldrick, 1990)'
_diffrn_ambient_temperature 90.0(2)
_diffrn_detector_area_resol_mean 18
_diffrn_measured_fraction_theta_full 1.000
_diffrn_measured_fraction_theta_max 1.000
_diffrn_measurement_device_type 'Nonius KappaCCD diffractometer'
_diffrn_measurement_method '\w scans at fixed \c = 55\%'
_diffrn_radiation_monochromator graphite
_diffrn_radiation_source 'fine-focus sealed tube'
_diffrn_radiation_type MoK\a
_diffrn_radiation_wavelength 0.71073
_diffrn_reflns_av_R_equivalents 0.0648
_diffrn_reflns_av_sigmaI/netI 0.0813
_diffrn_reflns_limit_h_max 23
_diffrn_reflns_limit_h_min -23
_diffrn_reflns_limit_k_max 6
_diffrn_reflns_limit_k_min -6
_diffrn_reflns_limit_l_max 26
_diffrn_reflns_limit_l_min -26
_diffrn_reflns_number 7929
_diffrn_reflns_theta_full 25.00
_diffrn_reflns_theta_max 25.00
_diffrn_reflns_theta_min 1.03
_diffrn_standards_decay_% <1
_exptl_absorpt_coefficient_mu 0.069
_exptl_absorpt_correction_T_max 0.9898
_exptl_absorpt_correction_T_min 0.9632
_exptl_absorpt_correction_type multi-scan
_exptl_absorpt_process_details 'SCALEPACK (Otwinowski & Minor, 1997)'
_exptl_crystal_colour black
_exptl_crystal_density_diffrn 1.222
_exptl_crystal_density_method 'not measured'
_exptl_crystal_description 'irregular shape'
_exptl_crystal_F_000 936
_exptl_crystal_size_max 0.55
_exptl_crystal_size_mid 0.20
_exptl_crystal_size_min 0.15
_refine_diff_density_max 0.275
_refine_diff_density_min -0.240
_refine_diff_density_rms 0.046
_refine_ls_extinction_method none
_refine_ls_goodness_of_fit_ref 0.980
_refine_ls_hydrogen_treatment constr
_refine_ls_matrix_type full
_refine_ls_number_parameters 309
_refine_ls_number_reflns 4214
_refine_ls_number_restraints 0
_refine_ls_restrained_S_all 0.980
_refine_ls_R_factor_all 0.1165
_refine_ls_R_factor_gt 0.0482
_refine_ls_shift/su_max 0.000
_refine_ls_shift/su_mean 0.000
_refine_ls_structure_factor_coef Fsqd
_refine_ls_weighting_details 'calc w=1/[\s^2^(Fo^2^)+(0.0550P)^2^+0.0000P] where P=(Fo^2^+2Fc^2^)/3'
_refine_ls_weighting_scheme calc
_refine_ls_wR_factor_gt 0.0949
_refine_ls_wR_factor_ref 0.1163
_reflns_number_gt 2358
_reflns_number_total 4214
_reflns_threshold_expression >2\s(I)
_cod_data_source_file b717082c.txt
_cod_data_source_block k04106
_cod_original_sg_symbol_H-M 'P 21/c'
_cod_database_code 7201834

loop_
_symmetry_equiv_pos_as_xyz
'x, y, z'
'-x, y+1/2, -z+1/2'
'-x, -y, -z'
'x, -y-1/2, z-1/2'

loop_
_atom_site_label
_atom_site_type_symbol
_atom_site_fract_x
_atom_site_fract_y
_atom_site_fract_z
_atom_site_U_iso_or_equiv
_atom_site_adp_type
_atom_site_occupancy
_atom_site_symmetry_multiplicity
_atom_site_calc_flag
_atom_site_refinement_flags
_atom_site_disorder_assembly
_atom_site_disorder_group
C1 C 0.54933(10) 0.4389(4) -0.04073(8) 0.0198(5) Uani 1 1 d . . .
C2 C 0.48839(10) 0.2985(4) -0.04113(8) 0.0191(5) Uani 1 1 d . . .
C3 C 0.47505(10) 0.0991(4) -0.08093(8) 0.0214(5) Uani 1 1 d . . .
H3 H 0.5079 0.0578 -0.1081 0.026 Uiso 1 1 calc R . .
C4 C 0.41586(10) -0.0394(4) -0.08199(8) 0.0205(5) Uani 1 1 d . . .
C5 C 0.40221(10) -0.2422(4) -0.12240(8) 0.0248(5) Uani 1 1 d . . .
H5 H 0.4342 -0.2820 -0.1505 0.030 Uiso 1 1 calc R . .
C6 C 0.34457(10) -0.3791(4) -0.12157(8) 0.0259(5) Uani 1 1 d . . .
H6 H 0.3366 -0.5136 -0.1488 0.031 Uiso 1 1 calc R . .
C7 C 0.29592(10) -0.3217(4) -0.07995(9) 0.0257(5) Uani 1 1 d . . .
H7 H 0.2557 -0.4187 -0.0795 0.031 Uiso 1 1 calc R . .
C8 C 0.30644(10) -0.1301(4) -0.04104(9) 0.0241(5) Uani 1 1 d . . .
H8 H 0.2734 -0.0945 -0.0137 0.029 Uiso 1 1 calc R . .
C9 C 0.36644(10) 0.0200(4) -0.04033(8) 0.0203(5) Uani 1 1 d . . .
C10 C 0.37913(10) 0.2152(4) -0.00074(8) 0.0209(5) Uani 1 1 d . . .
H10 H 0.3464 0.2534 0.0267 0.025 Uiso 1 1 calc R . .
C11 C 0.43870(10) 0.3593(4) 0.00033(8) 0.0193(5) Uani 1 1 d . . .
C12 C 0.59943(10) 0.3699(4) -0.08028(8) 0.0225(5) Uani 1 1 d . . .
C13 C 0.64079(10) 0.2970(4) -0.11254(9) 0.0238(5) Uani 1 1 d . . .
C14 C 0.69036(10) 0.1920(4) -0.15136(9) 0.0301(6) Uani 1 1 d . . .
H14A H 0.7336 0.1638 -0.1282 0.036 Uiso 1 1 calc R . .
H14B H 0.6986 0.3154 -0.1828 0.036 Uiso 1 1 calc R . .
C15 C 0.66633(11) -0.0583(4) -0.17975(9) 0.0343(6) Uani 1 1 d . . .
H15A H 0.7033 -0.1308 -0.2017 0.041 Uiso 1 1 calc R . .
H15B H 0.6561 -0.1788 -0.1482 0.041 Uiso 1 1 calc R . .
C16 C 0.60507(11) -0.0292(4) -0.22101(9) 0.0377(6) Uani 1 1 d . . .
H16A H 0.6153 0.0906 -0.2527 0.045 Uiso 1 1 calc R . .
H16B H 0.5681 0.0441 -0.1991 0.045 Uiso 1 1 calc R . .
C17 C 0.58094(11) -0.2785(4) -0.24904(9) 0.0410(6) Uani 1 1 d . . .
H17A H 0.6177 -0.3547 -0.2698 0.061 Uiso 1 1 calc R . .
H17B H 0.5423 -0.2467 -0.2771 0.061 Uiso 1 1 calc R . .
H17C H 0.5674 -0.3937 -0.2182 0.061 Uiso 1 1 calc R . .
C18 C -0.01577(10) -0.5449(4) 0.05956(8) 0.0200(5) Uani 1 1 d . . .
C19 C 0.03003(10) -0.3493(4) 0.04677(8) 0.0199(5) Uani 1 1 d . . .
C20 C 0.06060(10) -0.1975(4) 0.09138(8) 0.0223(5) Uani 1 1 d . . .
H20 H 0.0499 -0.2258 0.1311 0.027 Uiso 1 1 calc R . .
C21 C 0.10593(10) -0.0076(4) 0.07967(9) 0.0215(5) Uani 1 1 d . . .
C22 C 0.13712(10) 0.1471(4) 0.12504(9) 0.0252(5) Uani 1 1 d . . .
H22 H 0.1273 0.1189 0.1649 0.030 Uiso 1 1 calc R . .
C23 C 0.18037(10) 0.3329(4) 0.11218(9) 0.0267(5) Uani 1 1 d . . .
H23 H 0.2004 0.4339 0.1431 0.032 Uiso 1 1 calc R . .
C24 C 0.19641(10) 0.3795(4) 0.05288(9) 0.0250(5) Uani 1 1 d . . .
H24 H 0.2273 0.5094 0.0445 0.030 Uiso 1 1 calc R . .
C25 C 0.16751(9) 0.2382(4) 0.00833(9) 0.0243(5) Uani 1 1 d . . .
H25 H 0.1781 0.2724 -0.0311 0.029 Uiso 1 1 calc R . .
C26 C 0.12160(10) 0.0392(4) 0.01950(8) 0.0200(5) Uani 1 1 d . . .
C27 C 0.09166(9) -0.1090(4) -0.02486(9) 0.0213(5) Uani 1 1 d . . .
H27 H 0.1022 -0.0779 -0.0645 0.026 Uiso 1 1 calc R . .
C28 C 0.04599(9) -0.3050(4) -0.01346(8) 0.0206(5) Uani 1 1 d . . .
C29 C -0.03227(10) -0.5884(4) 0.11917(9) 0.0229(5) Uani 1 1 d . . .
C30 C -0.04591(10) -0.6310(4) 0.16880(9) 0.0250(5) Uani 1 1 d . . .
C31 C -0.06518(10) -0.6990(4) 0.22823(8) 0.0287(6) Uani 1 1 d . . .
H31A H -0.0897 -0.5560 0.2450 0.034 Uiso 1 1 calc R . .
H31B H -0.0239 -0.7295 0.2540 0.034 Uiso 1 1 calc R . .
C32 C -0.10971(10) -0.9341(4) 0.22779(9) 0.0318(6) Uani 1 1 d . . .
H32A H -0.0867 -1.0727 0.2078 0.038 Uiso 1 1 calc R . .
H32B H -0.1153 -0.9871 0.2690 0.038 Uiso 1 1 calc R . .
C33 C -0.17882(11) -0.8938(4) 0.19700(10) 0.0369(6) Uani 1 1 d . . .
H33A H -0.1733 -0.8179 0.1577 0.044 Uiso 1 1 calc R . .
H33B H -0.2044 -0.7731 0.2202 0.044 Uiso 1 1 calc R . .
C34 C -0.21927(11) -1.1373(4) 0.18913(10) 0.0478(7) Uani 1 1 d . . .
H34A H -0.1953 -1.2546 0.1644 0.072 Uiso 1 1 calc R . .
H34B H -0.2638 -1.0997 0.1701 0.072 Uiso 1 1 calc R . .
H34C H -0.2247 -1.2142 0.2278 0.072 Uiso 1 1 calc R . .

loop_
_atom_site_aniso_label
_atom_site_aniso_U_11
_atom_site_aniso_U_22
_atom_site_aniso_U_33
_atom_site_aniso_U_23
_atom_site_aniso_U_13
_atom_site_aniso_U_12
C1 0.0203(12) 0.0209(13) 0.0184(11) 0.0026(10) 0.0016(9) 0.0020(10)
C2 0.0202(12) 0.0192(12) 0.0178(11) 0.0020(10) 0.0006(9) 0.0017(10)
C3 0.0246(13) 0.0205(13) 0.0194(12) 0.0028(10) 0.0029(10) 0.0050(11)
C4 0.0225(13) 0.0183(13) 0.0205(11) 0.0025(10) -0.0014(10) 0.0033(11)
C5 0.0288(13) 0.0235(13) 0.0224(12) -0.0003(11) 0.0038(10) -0.0008(11)
C6 0.0337(14) 0.0201(13) 0.0235(12) -0.0033(10) -0.0006(11) -0.0010(12)
C7 0.0252(13) 0.0230(14) 0.0283(12) 0.0026(11) -0.0022(10) -0.0048(11)
C8 0.0236(13) 0.0235(13) 0.0254(12) 0.0038(11) 0.0030(10) 0.0006(11)
C9 0.0235(13) 0.0185(13) 0.0188(11) 0.0044(10) -0.0004(10) 0.0016(11)
C10 0.0208(12) 0.0213(13) 0.0208(11) 0.0009(10) 0.0036(9) 0.0041(10)
C11 0.0207(12) 0.0179(13) 0.0190(11) 0.0022(10) -0.0014(10) 0.0018(10)
C12 0.0261(13) 0.0186(13) 0.0228(12) -0.0012(10) 0.0018(10) -0.0038(11)
C13 0.0261(13) 0.0190(13) 0.0266(12) -0.0037(11) 0.0031(10) -0.0047(11)
C14 0.0259(13) 0.0307(15) 0.0343(13) -0.0081(11) 0.0067(11) -0.0051(11)
C15 0.0349(14) 0.0355(15) 0.0336(14) -0.0062(12) 0.0099(11) 0.0051(12)
C16 0.0397(15) 0.0443(16) 0.0290(13) -0.0086(12) 0.0021(12) 0.0033(13)
C17 0.0413(15) 0.0417(16) 0.0394(14) -0.0115(13) -0.0020(12) -0.0072(13)
C18 0.0201(12) 0.0182(12) 0.0220(12) 0.0020(10) 0.0033(10) 0.0027(10)
C19 0.0204(12) 0.0204(13) 0.0192(11) 0.0010(10) 0.0024(9) 0.0036(10)
C20 0.0251(13) 0.0240(14) 0.0180(11) -0.0012(10) 0.0039(10) 0.0011(11)
C21 0.0206(12) 0.0200(13) 0.0240(12) 0.0012(10) 0.0024(10) 0.0022(11)
C22 0.0282(13) 0.0260(14) 0.0212(12) 0.0002(11) 0.0011(10) 0.0000(11)
C23 0.0273(13) 0.0260(14) 0.0262(13) -0.0061(11) -0.0030(10) -0.0028(11)
C24 0.0203(12) 0.0233(13) 0.0316(13) -0.0001(11) 0.0029(10) -0.0021(11)
C25 0.0237(13) 0.0242(13) 0.0255(12) 0.0007(11) 0.0054(10) -0.0027(11)
C26 0.0178(12) 0.0180(13) 0.0244(12) -0.0004(10) 0.0028(10) 0.0020(10)
C27 0.0230(12) 0.0213(13) 0.0200(12) 0.0021(10) 0.0030(10) 0.0013(11)
C28 0.0185(12) 0.0172(13) 0.0261(12) -0.0003(10) 0.0023(10) 0.0021(10)
C29 0.0240(13) 0.0194(13) 0.0255(13) -0.0026(10) 0.0016(11) -0.0019(10)
C30 0.0270(13) 0.0227(13) 0.0253(13) -0.0009(11) 0.0007(11) -0.0059(11)
C31 0.0328(13) 0.0329(14) 0.0204(12) 0.0015(11) 0.0025(10) -0.0052(12)
C32 0.0349(14) 0.0338(15) 0.0271(13) 0.0081(11) 0.0059(11) -0.0058(12)
C33 0.0328(14) 0.0374(15) 0.0410(15) 0.0075(12) 0.0065(12) -0.0002(12)
C34 0.0394(15) 0.0433(17) 0.0598(17) 0.0126(14) -0.0038(13) -0.0167(14)

loop_
_atom_type_symbol
_atom_type_description
_atom_type_scat_dispersion_real
_atom_type_scat_dispersion_imag
_atom_type_scat_source
C C 0.0033 0.0016 'International Tables Vol C Tables 4.2.6.8 and 6.1.1.4'
H H 0.0000 0.0000 'International Tables Vol C Tables 4.2.6.8 and 6.1.1.4'

loop_
_geom_angle_atom_site_label_1
_geom_angle_atom_site_label_2
_geom_angle_atom_site_label_3
_geom_angle
_geom_angle_site_symmetry_1
_geom_angle_site_symmetry_3
_geom_angle_publ_flag
C11 C1 C2 120.49(17) 3_665 . ?
C11 C1 C12 120.26(18) 3_665 . ?
C2 C1 C12 119.22(18) . . ?
C3 C2 C1 121.66(18) . . ?
C3 C2 C11 118.59(18) . . ?
C1 C2 C11 119.75(17) . . ?
C4 C3 C2 122.43(19) . . ?
C4 C3 H3 118.8 . . ?
C2 C3 H3 118.8 . . ?
C3 C4 C5 122.51(19) . . ?
C3 C4 C9 119.00(19) . . ?
C5 C4 C9 118.48(19) . . ?
C6 C5 C4 121.37(19) . . ?
C6 C5 H5 119.3 . . ?
C4 C5 H5 119.3 . . ?
C5 C6 C7 120.13(19) . . ?
C5 C6 H6 119.9 . . ?
C7 C6 H6 119.9 . . ?
C8 C7 C6 120.6(2) . . ?
C8 C7 H7 119.7 . . ?
C6 C7 H7 119.7 . . ?
C7 C8 C9 121.25(19) . . ?
C7 C8 H8 119.4 . . ?
C9 C8 H8 119.4 . . ?
C10 C9 C8 122.74(19) . . ?
C10 C9 C4 119.11(19) . . ?
C8 C9 C4 118.14(18) . . ?
C9 C10 C11 122.43(19) . . ?
C9 C10 H10 118.8 . . ?
C11 C10 H10 118.8 . . ?
C10 C11 C1 121.81(18) . 3_665 ?
C10 C11 C2 118.44(18) . . ?
C1 C11 C2 119.75(17) 3_665 . ?
C13 C12 C1 176.0(2) . . ?
C12 C13 C14 176.6(2) . . ?
C13 C14 C15 112.09(17) . . ?
C13 C14 H14A 109.2 . . ?
C15 C14 H14A 109.2 . . ?
C13 C14 H14B 109.2 . . ?
C15 C14 H14B 109.2 . . ?
H14A C14 H14B 107.9 . . ?
C16 C15 C14 113.08(18) . . ?
C16 C15 H15A 109.0 . . ?
C14 C15 H15A 109.0 . . ?
C16 C15 H15B 109.0 . . ?
C14 C15 H15B 109.0 . . ?
H15A C15 H15B 107.8 . . ?
C15 C16 C17 113.09(19) . . ?
C15 C16 H16A 109.0 . . ?
C17 C16 H16A 109.0 . . ?
C15 C16 H16B 109.0 . . ?
C17 C16 H16B 109.0 . . ?
H16A C16 H16B 107.8 . . ?
C16 C17 H17A 109.5 . . ?
C16 C17 H17B 109.5 . . ?
H17A C17 H17B 109.5 . . ?
C16 C17 H17C 109.5 . . ?
H17A C17 H17C 109.5 . . ?
H17B C17 H17C 109.5 . . ?
C28 C18 C19 120.37(17) 3_545 . ?
C28 C18 C29 119.75(18) 3_545 . ?
C19 C18 C29 119.87(18) . . ?
C20 C19 C18 121.67(18) . . ?
C20 C19 C28 118.74(18) . . ?
C18 C19 C28 119.58(17) . . ?
C21 C20 C19 122.35(18) . . ?
C21 C20 H20 118.8 . . ?
C19 C20 H20 118.8 . . ?
C20 C21 C22 122.43(18) . . ?
C20 C21 C26 119.16(19) . . ?
C22 C21 C26 118.40(19) . . ?
C23 C22 C21 121.08(19) . . ?
C23 C22 H22 119.5 . . ?
C21 C22 H22 119.5 . . ?
C22 C23 C24 120.88(19) . . ?
C22 C23 H23 119.6 . . ?
C24 C23 H23 119.6 . . ?
C25 C24 C23 120.0(2) . . ?
C25 C24 H24 120.0 . . ?
C23 C24 H24 120.0 . . ?
C24 C25 C26 121.39(19) . . ?
C24 C25 H25 119.3 . . ?
C26 C25 H25 119.3 . . ?
C27 C26 C25 122.76(18) . . ?
C27 C26 C21 118.98(18) . . ?
C25 C26 C21 118.25(18) . . ?
C26 C27 C28 122.42(18) . . ?
C26 C27 H27 118.8 . . ?
C28 C27 H27 118.8 . . ?
C27 C28 C18 121.62(18) . 3_545 ?
C27 C28 C19 118.34(18) . . ?
C18 C28 C19 120.04(18) 3_545 . ?
C30 C29 C18 178.4(2) . . ?
C29 C30 C31 176.0(2) . . ?
C30 C31 C32 112.17(17) . . ?
C30 C31 H31A 109.2 . . ?
C32 C31 H31A 109.2 . . ?
C30 C31 H31B 109.2 . . ?
C32 C31 H31B 109.2 . . ?
H31A C31 H31B 107.9 . . ?
C33 C32 C31 113.26(18) . . ?
C33 C32 H32A 108.9 . . ?
C31 C32 H32A 108.9 . . ?
C33 C32 H32B 108.9 . . ?
C31 C32 H32B 108.9 . . ?
H32A C32 H32B 107.7 . . ?
C32 C33 C34 112.94(18) . . ?
C32 C33 H33A 109.0 . . ?
C34 C33 H33A 109.0 . . ?
C32 C33 H33B 109.0 . . ?
C34 C33 H33B 109.0 . . ?
H33A C33 H33B 107.8 . . ?
C33 C34 H34A 109.5 . . ?
C33 C34 H34B 109.5 . . ?
H34A C34 H34B 109.5 . . ?
C33 C34 H34C 109.5 . . ?
H34A C34 H34C 109.5 . . ?
H34B C34 H34C 109.5 . . ?

loop_
_geom_bond_atom_site_label_1
_geom_bond_atom_site_label_2
_geom_bond_distance
_geom_bond_site_symmetry_2
_geom_bond_publ_flag
C1 C11 1.420(3) 3_665 ?
C1 C2 1.420(3) . ?
C1 C12 1.428(3) . ?
C2 C3 1.405(3) . ?
C2 C11 1.441(3) . ?
C3 C4 1.385(3) . ?
C3 H3 0.9500 . ?
C4 C5 1.428(3) . ?
C4 C9 1.439(3) . ?
C5 C6 1.356(3) . ?
C5 H5 0.9500 . ?
C6 C7 1.425(3) . ?
C6 H6 0.9500 . ?
C7 C8 1.354(3) . ?
C7 H7 0.9500 . ?
C8 C9 1.432(3) . ?
C8 H8 0.9500 . ?
C9 C10 1.383(3) . ?
C10 C11 1.407(3) . ?
C10 H10 0.9500 . ?
C11 C1 1.420(3) 3_665 ?
C12 C13 1.198(3) . ?
C13 C14 1.471(3) . ?
C14 C15 1.538(3) . ?
C14 H14A 0.9900 . ?
C14 H14B 0.9900 . ?
C15 C16 1.496(3) . ?
C15 H15A 0.9900 . ?
C15 H15B 0.9900 . ?
C16 C17 1.531(3) . ?
C16 H16A 0.9900 . ?
C16 H16B 0.9900 . ?
C17 H17A 0.9800 . ?
C17 H17B 0.9800 . ?
C17 H17C 0.9800 . ?
C18 C28 1.418(3) 3_545 ?
C18 C19 1.421(3) . ?
C18 C29 1.430(3) . ?
C19 C20 1.402(3) . ?
C19 C28 1.442(3) . ?
C20 C21 1.387(2) . ?
C20 H20 0.9500 . ?
C21 C22 1.427(3) . ?
C21 C26 1.441(3) . ?
C22 C23 1.350(2) . ?
C22 H22 0.9500 . ?
C23 C24 1.424(3) . ?
C23 H23 0.9500 . ?
C24 C25 1.357(2) . ?
C24 H24 0.9500 . ?
C25 C26 1.427(3) . ?
C25 H25 0.9500 . ?
C26 C27 1.382(3) . ?
C27 C28 1.413(3) . ?
C27 H27 0.9500 . ?
C28 C18 1.418(3) 3_545 ?
C29 C30 1.196(2) . ?
C30 C31 1.470(3) . ?
C31 C32 1.528(3) . ?
C31 H31A 0.9900 . ?
C31 H31B 0.9900 . ?
C32 C33 1.516(3) . ?
C32 H32A 0.9900 . ?
C32 H32B 0.9900 . ?
C33 C34 1.525(3) . ?
C33 H33A 0.9900 . ?
C33 H33B 0.9900 . ?
C34 H34A 0.9800 . ?
C34 H34B 0.9800 . ?
C34 H34C 0.9800 . ?

loop_
_geom_torsion_atom_site_label_1
_geom_torsion_atom_site_label_2
_geom_torsion_atom_site_label_3
_geom_torsion_atom_site_label_4
_geom_torsion
_geom_torsion_site_symmetry_1
_geom_torsion_site_symmetry_2
_geom_torsion_site_symmetry_3
_geom_torsion_site_symmetry_4
_geom_torsion_publ_flag
C11 C1 C2 C3 179.53(17) 3_665 . . . ?
C12 C1 C2 C3 -2.3(3) . . . . ?
C11 C1 C2 C11 -0.8(3) 3_665 . . . ?
C12 C1 C2 C11 177.29(18) . . . . ?
C1 C2 C3 C4 -179.89(18) . . . . ?
C11 C2 C3 C4 0.5(3) . . . . ?
C2 C3 C4 C5 180.00(17) . . . . ?
C2 C3 C4 C9 -0.9(3) . . . . ?
C3 C4 C5 C6 178.32(19) . . . . ?
C9 C4 C5 C6 -0.8(3) . . . . ?
C4 C5 C6 C7 0.2(3) . . . . ?
C5 C6 C7 C8 0.2(3) . . . . ?
C6 C7 C8 C9 -0.1(3) . . . . ?
C7 C8 C9 C10 -179.25(18) . . . . ?
C7 C8 C9 C4 -0.5(3) . . . . ?
C3 C4 C9 C10 0.6(3) . . . . ?
C5 C4 C9 C10 179.71(17) . . . . ?
C3 C4 C9 C8 -178.25(17) . . . . ?
C5 C4 C9 C8 0.9(3) . . . . ?
C8 C9 C10 C11 178.94(17) . . . . ?
C4 C9 C10 C11 0.2(3) . . . . ?
C9 C10 C11 C1 179.20(17) . . . 3_665 ?
C9 C10 C11 C2 -0.6(3) . . . . ?
C3 C2 C11 C10 0.3(3) . . . . ?
C1 C2 C11 C10 -179.37(17) . . . . ?
C3 C2 C11 C1 -179.53(16) . . . 3_665 ?
C1 C2 C11 C1 0.8(3) . . . 3_665 ?
C13 C14 C15 C16 65.0(2) . . . . ?
C14 C15 C16 C17 -179.72(18) . . . . ?
C28 C18 C19 C20 179.89(17) 3_545 . . . ?
C29 C18 C19 C20 0.8(3) . . . . ?
C28 C18 C19 C28 -0.4(3) 3_545 . . . ?
C29 C18 C19 C28 -179.47(18) . . . . ?
C18 C19 C20 C21 179.33(18) . . . . ?
C28 C19 C20 C21 -0.4(3) . . . . ?
C19 C20 C21 C22 -179.99(18) . . . . ?
C19 C20 C21 C26 1.0(3) . . . . ?
C20 C21 C22 C23 -179.09(18) . . . . ?
C26 C21 C22 C23 -0.1(3) . . . . ?
C21 C22 C23 C24 -0.3(3) . . . . ?
C22 C23 C24 C25 0.8(3) . . . . ?
C23 C24 C25 C26 -0.9(3) . . . . ?
C24 C25 C26 C27 -179.61(19) . . . . ?
C24 C25 C26 C21 0.6(3) . . . . ?
C20 C21 C26 C27 -0.8(3) . . . . ?
C22 C21 C26 C27 -179.89(18) . . . . ?
C20 C21 C26 C25 178.98(17) . . . . ?
C22 C21 C26 C25 -0.1(3) . . . . ?
C25 C26 C27 C28 -179.69(18) . . . . ?
C21 C26 C27 C28 0.1(3) . . . . ?
C26 C27 C28 C18 -179.98(18) . . . 3_545 ?
C26 C27 C28 C19 0.4(3) . . . . ?
C20 C19 C28 C27 -0.3(3) . . . . ?
C18 C19 C28 C27 179.94(16) . . . . ?
C20 C19 C28 C18 -179.88(17) . . . 3_545 ?
C18 C19 C28 C18 0.4(3) . . . 3_545 ?
C30 C31 C32 C33 -67.4(2) . . . . ?
C31 C32 C33 C34 171.98(18) . . . . ?
